data_7212490
loop_
_publ_author_name
'Odendal, James A.'
'Bruce, Jocelyn C.'
'Koch, Klaus R.'
'Haynes, Delia A.'

_publ_section_title
;
 Packing motifs in organic ammonium carboxylate salts: extension of the
 ring-stacking and ring-laddering concepts
;
_journal_issue 8
_journal_name_full CrystEngComm
_journal_page_first 2398
_journal_paper_doi 10.1039/c000922a
_journal_volume 12
_journal_year 2010
_chemical_formula_moiety 'C7 H6 O2 , C6 H8 N +, C7 H5 O2 -'
_chemical_formula_sum 'C20 H19 N O4'
_chemical_formula_weight 337.36
_chemical_name_common 'anilinium benoate benzoic acid'
_chemical_name_systematic
;
?
;
_space_group_IT_number 14
_symmetry_cell_setting monoclinic
_symmetry_space_group_name_Hall '-P 2yn'
_symmetry_space_group_name_H-M 'P 1 21/n 1'
_atom_sites_solution_hydrogens geom
_atom_sites_solution_primary direct
_atom_sites_solution_secondary difmap
_audit_creation_method SHELXL-97
_cell_angle_alpha 90.00
_cell_angle_beta 93.5180(10)
_cell_angle_gamma 90.00
_cell_formula_units_Z 4
_cell_length_a 6.5265(4)
_cell_length_b 18.4160(11)
_cell_length_c 14.9966(9)
_cell_measurement_reflns_used 4356
_cell_measurement_temperature 100(2)
_cell_measurement_theta_max 27.396
_cell_measurement_theta_min 2.597
_cell_volume 1799.08(19)
_computing_cell_refinement 'APEX II, Bruker 2007'
_computing_data_collection 'APEX II, Bruker 2007'
_computing_data_reduction 'APEX II, Bruker 2007'
_computing_structure_refinement 'SHELXL-97 (Sheldrick, 1997)'
_computing_structure_solution 'SHELXS-97 (Sheldrick, 1990)'
_diffrn_ambient_temperature 100(2)
_diffrn_measured_fraction_theta_full 0.997
_diffrn_measured_fraction_theta_max 0.907
_diffrn_measurement_device_type 'Bruker APEX CCD area-detector'
_diffrn_measurement_method \w
_diffrn_radiation_monochromator graphite
_diffrn_radiation_source 'fine-focus sealed tube'
_diffrn_radiation_type MoK\a
_diffrn_radiation_wavelength 0.71073
_diffrn_reflns_av_R_equivalents 0.0222
_diffrn_reflns_av_sigmaI/netI 0.3779
_diffrn_reflns_limit_h_max 8
_diffrn_reflns_limit_h_min -8
_diffrn_reflns_limit_k_max 24
_diffrn_reflns_limit_k_min -24
_diffrn_reflns_limit_l_max 14
_diffrn_reflns_limit_l_min -19
_diffrn_reflns_number 10470
_diffrn_reflns_theta_full 25.50
_diffrn_reflns_theta_max 28.22
_diffrn_reflns_theta_min 1.75
_diffrn_standards_number 0
_exptl_absorpt_coefficient_mu 0.087
_exptl_absorpt_correction_T_max 0.9983
_exptl_absorpt_correction_T_min 0.9871
_exptl_absorpt_correction_type multi-scan
_exptl_absorpt_process_details '(SADABS; Bruker, 2002)'
_exptl_crystal_colour colourless
_exptl_crystal_density_diffrn 1.246
_exptl_crystal_density_method 'not measured'
_exptl_crystal_description needle
_exptl_crystal_F_000 712
_exptl_crystal_size_max 0.15
_exptl_crystal_size_mid 0.03
_exptl_crystal_size_min 0.02
_refine_diff_density_max 0.167
_refine_diff_density_min -0.142
_refine_diff_density_rms 0.023
_refine_ls_extinction_method none
_refine_ls_goodness_of_fit_ref 0.715
_refine_ls_hydrogen_treatment mixed
_refine_ls_matrix_type full
_refine_ls_number_parameters 242
_refine_ls_number_reflns 4025
_refine_ls_number_restraints 0
_refine_ls_restrained_S_all 0.715
_refine_ls_R_factor_all 0.0659
_refine_ls_R_factor_gt 0.0491
_refine_ls_shift/su_max 0.000
_refine_ls_shift/su_mean 0.000
_refine_ls_structure_factor_coef Fsqd
_refine_ls_weighting_details 'calc w=1/[\s^2^(Fo^2^)+(0.0001P)^2^+0.0000P] where P=(Fo^2^+2Fc^2^)/3'
_refine_ls_weighting_scheme calc
_refine_ls_wR_factor_gt 0.2081
_refine_ls_wR_factor_ref 0.3052
_reflns_number_gt 2751
_reflns_number_total 4025
_reflns_threshold_expression >2sigma(I)
_cod_data_source_file c000922a.txt
_cod_data_source_block 5
_cod_original_sg_symbol_H-M P21/n
_cod_database_code 7212490

loop_
_symmetry_equiv_pos_as_xyz
'x, y, z'
'-x+1/2, y+1/2, -z+1/2'
'-x, -y, -z'
'x-1/2, -y-1/2, z-1/2'

loop_
_atom_site_label
_atom_site_type_symbol
_atom_site_fract_x
_atom_site_fract_y
_atom_site_fract_z
_atom_site_U_iso_or_equiv
_atom_site_adp_type
_atom_site_occupancy
_atom_site_symmetry_multiplicity
_atom_site_calc_flag
_atom_site_refinement_flags
O1 O 0.5201(2) 0.05587(7) 0.85746(10) 0.0652(5) Uani 1 1 d .
O2 O 0.81889(19) 0.00224(7) 0.88507(8) 0.0568(4) Uani 1 1 d .
C3 C 0.6954(3) 0.03686(8) 0.83450(11) 0.0473(4) Uani 1 1 d .
C4 C 0.7542(2) 0.05514(8) 0.74138(11) 0.0500(4) Uani 1 1 d .
C5 C 0.6094(4) 0.08573(11) 0.68100(14) 0.0707(6) Uani 1 1 d .
H5 H 0.4761 0.0971 0.6990 0.085 Uiso 1 1 calc R
C6 C 0.6605(5) 0.09966(15) 0.59368(17) 0.0908(8) Uani 1 1 d .
H6 H 0.5617 0.1204 0.5521 0.109 Uiso 1 1 calc R
C7 C 0.8529(5) 0.08345(13) 0.56776(15) 0.0851(8) Uani 1 1 d .
H7 H 0.8864 0.0927 0.5081 0.102 Uiso 1 1 calc R
C8 C 0.9972(4) 0.05401(13) 0.62726(16) 0.0767(7) Uani 1 1 d .
H8 H 1.1304 0.0430 0.6090 0.092 Uiso 1 1 calc R
C9 C 0.9479(3) 0.04032(10) 0.71455(13) 0.0616(5) Uani 1 1 d .
H9 H 1.0488 0.0206 0.7561 0.074 Uiso 1 1 calc R
O4 O 0.3406(3) 0.18294(8) 0.84763(12) 0.0804(6) Uani 1 1 d .
H4 H 0.399(6) 0.137(2) 0.851(2) 0.110(10) Uiso 1 1 d .
O3 O 0.1139(2) 0.12630(6) 0.92706(12) 0.0728(5) Uani 1 1 d .
C10 C 0.1675(3) 0.17999(9) 0.88901(12) 0.0569(5) Uani 1 1 d .
C11 C 0.0471(3) 0.24847(9) 0.88222(12) 0.0574(5) Uani 1 1 d .
C12 C -0.1484(4) 0.24787(12) 0.91060(18) 0.0749(6) Uani 1 1 d .
H12 H -0.2034 0.2045 0.9339 0.090 Uiso 1 1 calc R
C13 C -0.2660(5) 0.31071(15) 0.9053(2) 0.0968(9) Uani 1 1 d .
H13 H -0.4018 0.3102 0.9248 0.116 Uiso 1 1 calc R
C14 C -0.1875(5) 0.37348(13) 0.8722(2) 0.0961(9) Uani 1 1 d .
H14 H -0.2692 0.4162 0.8684 0.115 Uiso 1 1 calc R
C15 C 0.0119(5) 0.37470(11) 0.84401(18) 0.0879(8) Uani 1 1 d .
H15 H 0.0669 0.4182 0.8213 0.105 Uiso 1 1 calc R
C16 C 0.1288(4) 0.31227(10) 0.84933(15) 0.0710(6) Uani 1 1 d .
H16 H 0.2652 0.3128 0.8306 0.085 Uiso 1 1 calc R
N1 N 0.2281(2) -0.03044(7) 0.93408(10) 0.0491(4) Uani 1 1 d .
H1N H 0.325(3) 0.0008(10) 0.9138(11) 0.041(4) Uiso 1 1 d .
H2N H 0.222(4) -0.0238(13) 0.9980(19) 0.074(6) Uiso 1 1 d .
H3N H 0.104(4) -0.0200(13) 0.9091(16) 0.067(6) Uiso 1 1 d .
C17 C 0.2614(3) -0.10620(8) 0.90859(10) 0.0494(4) Uani 1 1 d .
C18 C 0.4544(3) -0.13536(10) 0.92203(14) 0.0613(5) Uani 1 1 d .
H18 H 0.5653 -0.1069 0.9467 0.074 Uiso 1 1 calc R
C19 C 0.4839(4) -0.20743(11) 0.89873(17) 0.0746(6) Uani 1 1 d .
H19 H 0.6160 -0.2288 0.9078 0.090 Uiso 1 1 calc R
C20 C 0.3221(5) -0.24804(11) 0.86242(18) 0.0805(7) Uani 1 1 d .
H20 H 0.3437 -0.2972 0.8463 0.097 Uiso 1 1 calc R
C21 C 0.1291(4) -0.21790(12) 0.84935(18) 0.0790(6) Uani 1 1 d .
H21 H 0.0181 -0.2463 0.8247 0.095 Uiso 1 1 calc R
C22 C 0.0975(3) -0.14617(10) 0.87225(14) 0.0626(5) Uani 1 1 d .
H22 H -0.0346 -0.1248 0.8632 0.075 Uiso 1 1 calc R

loop_
_atom_site_aniso_label
_atom_site_aniso_U_11
_atom_site_aniso_U_22
_atom_site_aniso_U_33
_atom_site_aniso_U_23
_atom_site_aniso_U_13
_atom_site_aniso_U_12
O1 0.0585(9) 0.0618(7) 0.0777(9) 0.0165(6) 0.0229(7) 0.0179(6)
O2 0.0537(8) 0.0605(7) 0.0562(7) 0.0083(5) 0.0033(6) 0.0099(5)
C3 0.0481(9) 0.0391(8) 0.0552(9) 0.0000(6) 0.0066(7) 0.0024(6)
C4 0.0559(10) 0.0405(7) 0.0538(9) -0.0009(6) 0.0034(7) -0.0047(6)
C5 0.0741(13) 0.0724(12) 0.0654(12) 0.0097(9) 0.0016(9) 0.0109(10)
C6 0.111(2) 0.0924(16) 0.0674(14) 0.0222(12) -0.0052(13) 0.0068(14)
C7 0.118(2) 0.0807(15) 0.0575(12) 0.0062(10) 0.0162(13) -0.0222(13)
C8 0.0806(14) 0.0827(13) 0.0694(13) -0.0092(10) 0.0256(11) -0.0228(11)
C9 0.0588(11) 0.0678(11) 0.0590(11) -0.0034(8) 0.0092(8) -0.0084(8)
O4 0.0803(11) 0.0628(9) 0.1010(13) 0.0238(7) 0.0292(9) 0.0246(7)
O3 0.0731(10) 0.0503(8) 0.0966(11) 0.0106(6) 0.0180(8) 0.0104(6)
C10 0.0628(11) 0.0497(9) 0.0578(10) 0.0042(7) 0.0005(8) 0.0090(7)
C11 0.0679(12) 0.0489(9) 0.0549(10) -0.0007(6) 0.0000(8) 0.0126(7)
C12 0.0726(13) 0.0653(11) 0.0872(14) 0.0097(10) 0.0086(10) 0.0179(10)
C13 0.0845(17) 0.0935(18) 0.113(2) 0.0096(15) 0.0124(15) 0.0387(14)
C14 0.118(2) 0.0735(15) 0.0969(17) 0.0133(12) 0.0076(15) 0.0514(15)
C15 0.124(2) 0.0551(11) 0.0860(16) 0.0117(10) 0.0144(14) 0.0235(12)
C16 0.0870(15) 0.0536(10) 0.0733(13) 0.0088(8) 0.0132(11) 0.0124(9)
N1 0.0476(8) 0.0491(8) 0.0511(8) 0.0021(5) 0.0061(6) 0.0077(5)
C17 0.0543(10) 0.0474(8) 0.0469(9) 0.0012(6) 0.0067(7) 0.0066(6)
C18 0.0565(10) 0.0593(10) 0.0682(11) -0.0020(7) 0.0059(8) 0.0107(7)
C19 0.0776(14) 0.0645(11) 0.0825(14) 0.0022(10) 0.0108(11) 0.0270(10)
C20 0.1077(18) 0.0499(10) 0.0842(15) -0.0070(9) 0.0083(13) 0.0150(11)
C21 0.0875(16) 0.0610(12) 0.0878(15) -0.0110(10) -0.0003(11) -0.0065(10)
C22 0.0623(11) 0.0564(10) 0.0690(12) -0.0040(8) 0.0023(8) 0.0023(8)

loop_
_atom_type_symbol
_atom_type_description
_atom_type_scat_dispersion_real
_atom_type_scat_dispersion_imag
_atom_type_scat_source
C C 0.0033 0.0016 'International Tables Vol C Tables 4.2.6.8 and 6.1.1.4'
H H 0.0000 0.0000 'International Tables Vol C Tables 4.2.6.8 and 6.1.1.4'
N N 0.0061 0.0033 'International Tables Vol C Tables 4.2.6.8 and 6.1.1.4'
O O 0.0106 0.0060 'International Tables Vol C Tables 4.2.6.8 and 6.1.1.4'

loop_
_geom_angle_atom_site_label_1
_geom_angle_atom_site_label_2
_geom_angle_atom_site_label_3
_geom_angle
O2 C3 O1 122.52(14)
O2 C3 C4 119.05(13)
O1 C3 C4 118.41(15)
C9 C4 C5 119.36(17)
C9 C4 C3 121.06(16)
C5 C4 C3 119.56(15)
C4 C5 C6 119.7(2)
C7 C6 C5 120.2(2)
C8 C7 C6 120.5(2)
C7 C8 C9 119.8(2)
C4 C9 C8 120.6(2)
O3 C10 O4 122.49(16)
O3 C10 C11 124.17(17)
O4 C10 C11 113.34(15)
C12 C11 C16 120.08(18)
C12 C11 C10 118.06(17)
C16 C11 C10 121.85(18)
C11 C12 C13 119.8(2)
C14 C13 C12 120.4(3)
C13 C14 C15 120.0(2)
C16 C15 C14 119.5(2)
C15 C16 C11 120.0(2)
C18 C17 C22 122.03(16)
C18 C17 N1 118.91(16)
C22 C17 N1 119.06(15)
C17 C18 C19 118.5(2)
C20 C19 C18 120.2(2)
C19 C20 C21 120.56(18)
C20 C21 C22 119.8(2)
C17 C22 C21 118.86(18)

loop_
_geom_bond_atom_site_label_1
_geom_bond_atom_site_label_2
_geom_bond_distance
O1 C3 1.264(2)
O2 C3 1.247(2)
C3 C4 1.509(2)
C4 C9 1.378(2)
C4 C5 1.387(3)
C5 C6 1.395(3)
C6 C7 1.370(4)
C7 C8 1.369(4)
C8 C9 1.390(3)
O4 C10 1.323(2)
O3 C10 1.204(2)
C10 C11 1.486(2)
C11 C12 1.370(3)
C11 C16 1.393(3)
C12 C13 1.388(3)
C13 C14 1.370(4)
C14 C15 1.393(4)
C15 C16 1.380(3)
N1 C17 1.466(2)
C17 C18 1.373(2)
C17 C22 1.383(3)
C18 C19 1.389(3)
C19 C20 1.379(4)
C20 C21 1.380(4)
C21 C22 1.383(3)

loop_
_geom_hbond_atom_site_label_D
_geom_hbond_atom_site_label_H
_geom_hbond_atom_site_label_A
_geom_hbond_distance_DH
_geom_hbond_distance_HA
_geom_hbond_distance_DA
_geom_hbond_angle_DHA
_geom_hbond_site_symmetry_A
N1 H1N O1 0.921(18) 1.869(19) 2.7837(19) 171.6(16) .
N1 H3N O2 0.89(3) 1.92(3) 2.792(2) 166(2) 1_455
N1 H2N O2 0.97(3) 1.83(3) 2.7966(18) 172(2) 3_657
N1 H3N O3 0.89(3) 2.71(2) 2.9813(18) 99.1(17) .
O4 H4 O1 0.92(4) 1.70(4) 2.6171(19) 177(3) .
